data_2015920
loop_
_publ_author_name
'Garden, Simon J.'
'Corr\^ea, Marilza B.'
'Pinto, Angelo C.'
'Wardell, James L.'
'Low, John N.'
'Glidewell, Christopher'

_publ_section_title
;
 Ethyl <i>N</i>-[2-(hydroxyacetyl)phenyl]carbamate, ethyl
 <i>N</i>-[2-(hydroxyacetyl)-4-iodophenyl]carbamate and ethyl
 <i>N</i>-[2-(hydroxyacetyl)-4-methylphenyl]carbamate
;
_journal_coeditor_code SK3102
_journal_issue 4
_journal_name_full 'Acta Crystallographica Section C'
_journal_page_first o234
_journal_page_last o238
_journal_paper_doi 10.1107/S0108270107008682
_journal_volume 63
_journal_year 2007
_chemical_formula_iupac 'C12 H15 N O4'
_chemical_formula_moiety 'C12 H15 N O4'
_chemical_formula_sum 'C12 H15 N O4'
_chemical_formula_weight 237.25
_chemical_name_systematic
;
Ethyl N-[2-(hydroxyacetyl)-4-methylphenyl]carbamate
;
_space_group_IT_number 2
_symmetry_cell_setting triclinic
_symmetry_space_group_name_Hall '-P 1'
_symmetry_space_group_name_H-M 'P -1'
_atom_sites_solution_hydrogens geom
_atom_sites_solution_primary direct
_atom_sites_solution_secondary difmap
_cell_angle_alpha 87.916(11)
_cell_angle_beta 80.861(13)
_cell_angle_gamma 89.664(11)
_cell_formula_units_Z 4
_cell_length_a 7.085(7)
_cell_length_b 10.711(11)
_cell_length_c 15.587(16)
_cell_measurement_reflns_used 3115
_cell_measurement_temperature 120(2)
_cell_measurement_theta_max 25.92
_cell_measurement_theta_min 4.88
_cell_volume 1167(2)
_computing_cell_refinement 'SAINT (Bruker, 2001)'
_computing_data_collection 'APEX2 (Bruker, 2003)'
_computing_data_reduction SAINT
_computing_molecular_graphics 'PLATON (Spek, 2003)'
_computing_publication_material 'SHELXL97 and PRPKAPPA (Ferguson, 1999)'
_computing_structure_refinement 'OSCAIL and SHELXL97 (Sheldrick, 1997)'
_computing_structure_solution 'OSCAIL (McArdle, 2003) and SHELXS97 (Sheldrick, 1997)'
_diffrn_ambient_temperature 120(2)
_diffrn_measured_fraction_theta_full 0.977
_diffrn_measured_fraction_theta_max 0.967
_diffrn_measurement_device_type 'Bruker SMART APEXII CCD area-detector'
_diffrn_measurement_method 'fine-slice \w'
_diffrn_radiation_monochromator 'silicon 111'
_diffrn_radiation_source 'Daresbury SRS Station 16.2smx (Clegg, 2000)'
_diffrn_radiation_type 'synchrotron (Clegg, 2000)'
_diffrn_radiation_wavelength 0.7848
_diffrn_reflns_av_R_equivalents 0.0386
_diffrn_reflns_av_sigmaI/netI 0.0606
_diffrn_reflns_limit_h_max 7
_diffrn_reflns_limit_h_min -7
_diffrn_reflns_limit_k_max 11
_diffrn_reflns_limit_k_min -11
_diffrn_reflns_limit_l_max 17
_diffrn_reflns_limit_l_min -17
_diffrn_reflns_number 5906
_diffrn_reflns_theta_full 25.47
_diffrn_reflns_theta_max 25.47
_diffrn_reflns_theta_min 4.88
_diffrn_standards_decay_% 5
_diffrn_standards_number 0
_exptl_absorpt_coefficient_mu 0.099
_exptl_absorpt_correction_type none
_exptl_crystal_colour colourless
_exptl_crystal_density_diffrn 1.350
_exptl_crystal_density_method 'not measured'
_exptl_crystal_description needle
_exptl_crystal_F_000 504
_exptl_crystal_size_max 0.20
_exptl_crystal_size_mid 0.01
_exptl_crystal_size_min 0.01
_refine_diff_density_max 0.517
_refine_diff_density_min -0.307
_refine_ls_extinction_method none
_refine_ls_goodness_of_fit_ref 1.021
_refine_ls_hydrogen_treatment constr
_refine_ls_matrix_type full
_refine_ls_number_parameters 314
_refine_ls_number_reflns 3115
_refine_ls_number_restraints 0
_refine_ls_restrained_S_all 1.021
_refine_ls_R_factor_all 0.1117
_refine_ls_R_factor_gt 0.0836
_refine_ls_shift/su_max 0.000
_refine_ls_shift/su_mean 0.000
_refine_ls_structure_factor_coef Fsqd
_refine_ls_weighting_details 'w = 1/[\s^2^(Fo^2^)+(0.1762P)^2^] where P=(Fo^2^+2Fc^2^)/3'
_refine_ls_weighting_scheme calc
_refine_ls_wR_factor_gt 0.2284
_refine_ls_wR_factor_ref 0.2454
_reflns_number_gt 2117
_reflns_number_total 3115
_reflns_threshold_expression I>2\s(I)
_cod_data_source_file sk3102.cif
_cod_data_source_block III
_cod_database_code 2015920
_cod_database_fobs_code 2015920

loop_
_symmetry_equiv_pos_as_xyz
'x, y, z'
'-x, -y, -z'

loop_
_atom_site_type_symbol
_atom_site_label
_atom_site_fract_x
_atom_site_fract_y
_atom_site_fract_z
_atom_site_U_iso_or_equiv
_atom_site_adp_type
_atom_site_calc_flag
_atom_site_refinement_flags
_atom_site_occupancy
O O111 0.5781(7) 0.7984(4) 0.1820(2) 0.0680(13) Uani d . 1
O O112 0.5297(4) 0.6568(3) 0.08578(19) 0.0362(8) Uani d . 1
O O121 0.7641(5) 0.8424(3) -0.1363(2) 0.0413(9) Uani d . 1
O O122 0.9040(6) 0.9349(4) -0.2879(2) 0.0587(11) Uani d . 1
O O211 0.5168(6) 0.6625(3) 0.6814(2) 0.0534(11) Uani d . 1
O O212 0.5182(4) 0.8301(3) 0.58795(19) 0.0333(8) Uani d . 1
O O221 0.7679(4) 0.6823(3) 0.3659(2) 0.0371(8) Uani d . 1
O O222 0.9253(5) 0.6166(3) 0.2135(2) 0.0503(10) Uani d . 1
N N11 0.6480(5) 0.8411(3) 0.0346(2) 0.0309(9) Uani d . 1
N N21 0.6420(5) 0.6541(3) 0.5351(2) 0.0317(10) Uani d . 1
C C11 0.7102(6) 0.9653(4) 0.0298(3) 0.0299(11) Uani d . 1
C C12 0.7942(6) 1.0204(4) -0.0512(3) 0.0299(11) Uani d . 1
C C13 0.8572(6) 1.1445(4) -0.0546(3) 0.0335(12) Uani d . 1
C C14 0.8441(6) 1.2165(4) 0.0189(3) 0.0342(12) Uani d . 1
C C15 0.7557(6) 1.1594(4) 0.0969(3) 0.0351(12) Uani d . 1
C C16 0.6917(6) 1.0373(4) 0.1035(3) 0.0330(11) Uani d . 1
C C21 0.7062(6) 0.5314(4) 0.5286(3) 0.0305(11) Uani d . 1
C C22 0.7995(6) 0.4899(4) 0.4468(3) 0.0297(11) Uani d . 1
C C23 0.8672(6) 0.3661(4) 0.4413(3) 0.0318(11) Uani d . 1
C C24 0.8525(6) 0.2841(4) 0.5115(3) 0.0336(12) Uani d . 1
C C25 0.7564(6) 0.3255(4) 0.5908(3) 0.0345(12) Uani d . 1
C C26 0.6868(6) 0.4455(4) 0.5995(3) 0.0336(11) Uani d . 1
C C111 0.5839(7) 0.7690(5) 0.1078(3) 0.0363(12) Uani d . 1
C C112 0.4562(9) 0.5702(5) 0.1576(3) 0.0494(14) Uani d . 1
C C113 0.3917(7) 0.4557(5) 0.1244(3) 0.0437(13) Uani d . 1
C C121 0.8120(6) 0.9528(5) -0.1332(3) 0.0335(11) Uani d . 1
C C122 0.8920(8) 1.0191(5) -0.2189(3) 0.0447(13) Uani d . 1
C C141 0.9233(7) 1.3460(4) 0.0149(3) 0.0410(13) Uani d . 1
C C211 0.5554(7) 0.7112(5) 0.6079(3) 0.0356(12) Uani d . 1
C C212 0.4237(7) 0.9022(4) 0.6594(3) 0.0397(13) Uani d . 1
C C213 0.4147(8) 1.0353(5) 0.6290(4) 0.0489(14) Uani d . 1
C C221 0.8193(6) 0.5735(4) 0.3665(3) 0.0307(11) Uani d . 1
C C222 0.9111(7) 0.5218(5) 0.2801(3) 0.0393(12) Uani d . 1
C C241 0.9321(7) 0.1528(5) 0.5049(3) 0.0399(12) Uani d . 1
H H11 0.6498 0.8024 -0.0227 0.037 Uiso d R 1
H H11A 0.5579 0.5508 0.1928 0.059 Uiso calc R 1
H H11B 0.3485 0.6095 0.1955 0.059 Uiso calc R 1
H H11C 0.2846 0.4743 0.0932 0.066 Uiso calc R 1
H H11D 0.3501 0.3963 0.1729 0.066 Uiso calc R 1
H H11E 0.4969 0.4192 0.0846 0.066 Uiso calc R 1
H H12A 0.8083 1.0902 -0.2301 0.054 Uiso calc R 1
H H12B 1.0207 1.0524 -0.2158 0.054 Uiso calc R 1
H H122 0.8679 0.8636 -0.2678 0.088 Uiso calc R 1
H H13 0.9112 1.1812 -0.1093 0.040 Uiso calc R 1
H H14A 0.9850 1.3672 -0.0446 0.061 Uiso calc R 1
H H14B 1.0174 1.3506 0.0545 0.061 Uiso calc R 1
H H14C 0.8193 1.4052 0.0323 0.061 Uiso calc R 1
H H15 0.7387 1.2068 0.1479 0.042 Uiso calc R 1
H H16 0.6351 1.0022 0.1584 0.040 Uiso calc R 1
H H21 0.6440 0.6870 0.4787 0.038 Uiso d R 1
H H21A 0.4958 0.8954 0.7089 0.048 Uiso calc R 1
H H21B 0.2930 0.8696 0.6793 0.048 Uiso calc R 1
H H21C 0.5437 1.0648 0.6051 0.073 Uiso calc R 1
H H21D 0.3613 1.0862 0.6780 0.073 Uiso calc R 1
H H21E 0.3331 1.0423 0.5838 0.073 Uiso calc R 1
H H22A 1.0402 0.4894 0.2852 0.047 Uiso calc R 1
H H22B 0.8333 0.4518 0.2651 0.047 Uiso calc R 1
H H222 0.8587 0.6783 0.2315 0.075 Uiso calc R 1
H H23 0.9259 0.3382 0.3862 0.038 Uiso calc R 1
H H24A 1.0154 0.1449 0.4488 0.060 Uiso calc R 1
H H24B 0.8266 0.0929 0.5095 0.060 Uiso calc R 1
H H24C 1.0059 0.1356 0.5521 0.060 Uiso calc R 1
H H25 0.7388 0.2694 0.6401 0.041 Uiso calc R 1
H H26 0.6243 0.4706 0.6547 0.040 Uiso calc R 1

loop_
_atom_site_aniso_label
_atom_site_aniso_U_11
_atom_site_aniso_U_22
_atom_site_aniso_U_33
_atom_site_aniso_U_12
_atom_site_aniso_U_13
_atom_site_aniso_U_23
C11 0.018(2) 0.032(3) 0.040(3) 0.0035(19) -0.0055(19) -0.002(2)
N11 0.024(2) 0.039(2) 0.030(2) 0.0037(17) -0.0017(16) -0.0053(17)
C111 0.035(3) 0.042(3) 0.030(3) -0.004(2) 0.000(2) 0.000(2)
O111 0.116(4) 0.052(2) 0.036(2) -0.031(2) -0.011(2) 0.0015(18)
O112 0.0346(19) 0.0348(19) 0.0370(19) -0.0031(15) 0.0012(14) -0.0015(14)
C112 0.062(4) 0.042(3) 0.041(3) -0.010(3) -0.001(3) 0.004(2)
C113 0.037(3) 0.046(3) 0.046(3) -0.009(2) -0.001(2) 0.004(2)
C12 0.020(2) 0.033(3) 0.037(3) 0.005(2) -0.006(2) -0.001(2)
C121 0.017(2) 0.045(3) 0.038(3) 0.000(2) -0.0022(19) -0.001(2)
O121 0.037(2) 0.048(2) 0.038(2) -0.0020(17) -0.0009(15) -0.0079(16)
C122 0.041(3) 0.053(3) 0.038(3) -0.004(2) 0.000(2) -0.003(2)
O122 0.056(3) 0.077(3) 0.041(2) -0.010(2) 0.0003(18) -0.009(2)
C13 0.015(2) 0.048(3) 0.038(3) 0.006(2) -0.0047(19) 0.003(2)
C14 0.022(2) 0.039(3) 0.042(3) 0.002(2) -0.010(2) 0.000(2)
C141 0.032(3) 0.040(3) 0.049(3) 0.001(2) -0.001(2) 0.001(2)
C15 0.025(3) 0.040(3) 0.039(3) 0.006(2) -0.001(2) -0.005(2)
C16 0.027(3) 0.033(3) 0.039(3) 0.000(2) -0.004(2) -0.003(2)
C21 0.019(2) 0.030(3) 0.043(3) 0.0013(19) -0.005(2) -0.002(2)
N21 0.025(2) 0.038(2) 0.031(2) 0.0058(17) 0.0000(16) -0.0037(17)
C211 0.030(3) 0.040(3) 0.035(3) 0.007(2) 0.000(2) 0.000(2)
O211 0.065(3) 0.049(2) 0.043(2) 0.0199(19) 0.0016(18) -0.0032(18)
O212 0.0302(18) 0.0325(19) 0.0353(18) 0.0056(14) 0.0010(13) -0.0047(14)
C212 0.036(3) 0.041(3) 0.038(3) 0.009(2) 0.008(2) -0.004(2)
C213 0.052(3) 0.042(3) 0.051(3) 0.001(3) -0.002(3) -0.008(2)
C22 0.016(2) 0.037(3) 0.036(3) -0.001(2) -0.0007(19) -0.004(2)
C221 0.021(2) 0.035(3) 0.035(3) -0.001(2) -0.0026(19) -0.006(2)
O221 0.0314(19) 0.039(2) 0.039(2) 0.0045(15) -0.0016(14) -0.0005(15)
C222 0.030(3) 0.043(3) 0.043(3) 0.003(2) 0.003(2) -0.003(2)
O222 0.052(2) 0.057(2) 0.037(2) 0.0062(18) 0.0057(16) 0.0031(17)
C23 0.019(2) 0.041(3) 0.035(3) 0.004(2) -0.0028(19) -0.008(2)
C24 0.021(2) 0.037(3) 0.043(3) 0.001(2) -0.006(2) -0.007(2)
C241 0.028(3) 0.043(3) 0.048(3) 0.001(2) -0.003(2) -0.002(2)
C25 0.026(3) 0.037(3) 0.041(3) -0.002(2) -0.007(2) 0.002(2)
C26 0.021(2) 0.039(3) 0.040(3) 0.005(2) -0.001(2) -0.005(2)

loop_
_atom_type_symbol
_atom_type_description
_atom_type_scat_dispersion_real
_atom_type_scat_dispersion_imag
_atom_type_scat_source
C C 0.0033 0.0016 'International Tables Vol C Tables 4.2.6.8 and 6.1.1.4'
H H 0.0000 0.0000 'International Tables Vol C Tables 4.2.6.8 and 6.1.1.4'
N N 0.0061 0.0033 'International Tables Vol C Tables 4.2.6.8 and 6.1.1.4'
O O 0.0106 0.0060 'International Tables Vol C Tables 4.2.6.8 and 6.1.1.4'

loop_
_geom_angle_atom_site_label_1
_geom_angle_atom_site_label_2
_geom_angle_atom_site_label_3
_geom_angle
_geom_angle_publ_flag
C16 C11 N11 121.5(4) no
C16 C11 C12 118.7(4) no
N11 C11 C12 119.9(4) no
C111 N11 C11 127.7(4) no
C111 N11 H11 117.5 no
C11 N11 H11 114.8 no
O111 C111 O112 123.2(4) no
O111 C111 N11 126.7(4) no
O112 C111 N11 110.1(4) no
C111 O112 C112 116.1(4) no
C113 C112 O112 110.2(4) no
C113 C112 H11A 109.6 no
O112 C112 H11A 109.6 no
C113 C112 H11B 109.6 no
O112 C112 H11B 109.6 no
H11A C112 H11B 108.1 no
C112 C113 H11C 109.5 no
C112 C113 H11D 109.5 no
H11C C113 H11D 109.5 no
C112 C113 H11E 109.5 no
H11C C113 H11E 109.5 no
H11D C113 H11E 109.5 no
C13 C12 C11 119.1(4) no
C13 C12 C121 118.6(4) no
C11 C12 C121 122.3(4) no
O121 C121 C12 123.1(4) no
O121 C121 C122 116.9(4) no
C12 C121 C122 120.0(4) no
O122 C122 C121 110.2(4) no
O122 C122 H12A 109.6 no
C121 C122 H12A 109.6 no
O122 C122 H12B 109.6 no
C121 C122 H12B 109.6 no
H12A C122 H12B 108.1 no
C122 O122 H122 109.5 no
C14 C13 C12 122.9(4) no
C14 C13 H13 118.5 no
C12 C13 H13 118.5 no
C13 C14 C15 115.9(4) no
C13 C14 C141 122.1(4) no
C15 C14 C141 122.0(4) no
C14 C141 H14A 109.5 no
C14 C141 H14B 109.5 no
H14A C141 H14B 109.5 no
C14 C141 H14C 109.5 no
H14A C141 H14C 109.5 no
H14B C141 H14C 109.5 no
C16 C15 C14 123.3(4) no
C16 C15 H15 118.4 no
C14 C15 H15 118.4 no
C15 C16 C11 120.1(4) no
C15 C16 H16 119.9 no
C11 C16 H16 119.9 no
N21 C21 C26 123.1(4) no
N21 C21 C22 119.3(4) no
C26 C21 C22 117.6(4) no
C211 N21 C21 127.6(4) no
C211 N21 H21 123.8 no
C21 N21 H21 107.5 no
O211 C211 O212 124.3(4) no
O211 C211 N21 126.2(4) no
O212 C211 N21 109.6(4) no
C211 O212 C212 115.5(4) no
O212 C212 C213 108.7(4) no
O212 C212 H21A 110.0 no
C213 C212 H21A 110.0 no
O212 C212 H21B 110.0 no
C213 C212 H21B 110.0 no
H21A C212 H21B 108.3 no
C212 C213 H21C 109.5 no
C212 C213 H21D 109.5 no
H21C C213 H21D 109.5 no
C212 C213 H21E 109.5 no
H21C C213 H21E 109.5 no
H21D C213 H21E 109.5 no
C23 C22 C21 118.8(4) no
C23 C22 C221 119.8(4) no
C21 C22 C221 121.4(4) no
O221 C221 C22 123.9(4) no
O221 C221 C222 117.1(4) no
C22 C221 C222 119.0(4) no
O222 C222 C221 110.3(4) no
O222 C222 H22A 109.6 no
C221 C222 H22A 109.6 no
O222 C222 H22B 109.6 no
C221 C222 H22B 109.6 no
H22A C222 H22B 108.1 no
C222 O222 H222 109.5 no
C24 C23 C22 123.1(4) no
C24 C23 H23 118.4 no
C22 C23 H23 118.4 no
C23 C24 C25 117.2(4) no
C23 C24 C241 122.4(4) no
C25 C24 C241 120.4(4) no
C24 C241 H24A 109.5 no
C24 C241 H24B 109.5 no
H24A C241 H24B 109.5 no
C24 C241 H24C 109.5 no
H24A C241 H24C 109.5 no
H24B C241 H24C 109.5 no
C26 C25 C24 121.8(4) no
C26 C25 H25 119.1 no
C24 C25 H25 119.1 no
C25 C26 C21 121.4(4) no
C25 C26 H26 119.3 no
C21 C26 H26 119.3 no

loop_
_geom_bond_atom_site_label_1
_geom_bond_atom_site_label_2
_geom_bond_distance
_geom_bond_publ_flag
C11 C16 1.395(6) no
C11 N11 1.400(6) no
C11 C12 1.417(6) no
N11 C111 1.371(6) no
N11 H11 1.00 no
C111 O111 1.204(6) no
C111 O112 1.337(6) no
O112 C112 1.459(6) no
C112 C113 1.453(7) no
C112 H11A 0.99 no
C112 H11B 0.99 no
C113 H11C 0.98 no
C113 H11D 0.98 no
C113 H11E 0.98 no
C12 C13 1.401(6) no
C12 C121 1.479(6) no
C121 O121 1.236(6) no
C121 C122 1.519(7) no
C122 O122 1.420(6) no
C122 H12A 0.99 no
C122 H12B 0.99 no
O122 H122 0.84 no
C13 C14 1.395(6) no
C13 H13 0.95 no
C14 C15 1.397(7) no
C14 C141 1.495(7) no
C141 H14A 0.98 no
C141 H14B 0.98 no
C141 H14C 0.98 no
C15 C16 1.381(7) no
C15 H15 0.95 no
C16 H16 0.95 no
C21 N21 1.390(6) no
C21 C26 1.402(7) no
C21 C22 1.425(6) no
N21 C211 1.365(6) no
N21 H21 0.93 no
C211 O211 1.231(6) no
C211 O212 1.335(6) no
O212 C212 1.451(5) no
C212 C213 1.490(7) no
C212 H21A 0.99 no
C212 H21B 0.99 no
C213 H21C 0.98 no
C213 H21D 0.98 no
C213 H21E 0.98 no
C22 C23 1.408(6) no
C22 C221 1.501(6) no
C221 O221 1.219(5) no
C221 C222 1.521(6) no
C222 O222 1.418(6) no
C222 H22A 0.99 no
C222 H22B 0.99 no
O222 H222 0.84 no
C23 C24 1.370(7) no
C23 H23 0.95 no
C24 C25 1.400(6) no
C24 C241 1.512(7) no
C241 H24A 0.98 no
C241 H24B 0.98 no
C241 H24C 0.98 no
C25 C26 1.377(7) no
C25 H25 0.95 no
C26 H26 0.95 no

loop_
_geom_hbond_atom_site_label_D
_geom_hbond_atom_site_label_H
_geom_hbond_atom_site_label_A
_geom_hbond_distance_DH
_geom_hbond_distance_HA
_geom_hbond_distance_DA
_geom_hbond_angle_DHA
_geom_hbond_publ_flag
N11 H11 O121 1.00 1.86 2.660(5) 135 y
N21 H21 O221 0.93 1.84 2.653(5) 144 y
O122 H122 O121 0.84 2.07 2.578(5) 118 y
O222 H222 O221 0.84 2.09 2.579(5) 116 y
O222 H222 O111 0.84 2.57 3.216(7) 135 y

loop_
_geom_torsion_atom_site_label_1
_geom_torsion_atom_site_label_2
_geom_torsion_atom_site_label_3
_geom_torsion_atom_site_label_4
_geom_torsion
_geom_torsion_publ_flag
C16 C11 N11 C111 -7.9(7) no
C12 C11 N11 C111 172.1(4) no
C11 N11 C111 O111 -3.7(8) no
C11 N11 C111 O112 177.4(4) no
O111 C111 O112 C112 1.7(7) no
N11 C111 O112 C112 -179.4(4) no
C111 O112 C112 C113 176.4(4) no
C16 C11 C12 C13 0.6(6) no
N11 C11 C12 C13 -179.4(4) no
C16 C11 C12 C121 -177.4(4) no
N11 C11 C12 C121 2.6(6) no
C13 C12 C121 O121 178.4(4) no
C11 C12 C121 O121 -3.7(7) no
C13 C12 C121 C122 -1.7(6) no
C11 C12 C121 C122 176.2(4) no
O121 C121 C122 O122 -2.7(6) no
C12 C121 C122 O122 177.3(4) no
C11 C12 C13 C14 1.1(6) no
C121 C12 C13 C14 179.1(4) no
C12 C13 C14 C15 -2.8(6) no
C12 C13 C14 C141 176.1(4) no
C13 C14 C15 C16 2.9(6) no
C141 C14 C15 C16 -175.9(4) no
C14 C15 C16 C11 -1.4(7) no
N11 C11 C16 C15 179.6(4) no
C12 C11 C16 C15 -0.4(6) no
C26 C21 N21 C211 1.0(7) no
C22 C21 N21 C211 -177.9(4) no
C21 N21 C211 O211 -0.9(8) no
C21 N21 C211 O212 178.9(4) no
O211 C211 O212 C212 -0.9(7) no
N21 C211 O212 C212 179.4(4) no
C211 O212 C212 C213 173.1(4) no
N21 C21 C22 C23 178.8(4) no
C26 C21 C22 C23 -0.1(6) no
N21 C21 C22 C221 -3.8(6) no
C26 C21 C22 C221 177.3(4) no
C23 C22 C221 O221 -178.6(4) no
C21 C22 C221 O221 4.1(7) no
C23 C22 C221 C222 0.5(6) no
C21 C22 C221 C222 -176.9(4) no
O221 C221 C222 O222 2.1(6) no
C22 C221 C222 O222 -177.0(4) no
C21 C22 C23 C24 -1.9(7) no
C221 C22 C23 C24 -179.3(4) no
C22 C23 C24 C25 3.3(7) no
C22 C23 C24 C241 -177.8(4) no
C23 C24 C25 C26 -2.9(7) no
C241 C24 C25 C26 178.2(4) no
C24 C25 C26 C21 1.1(7) no
N21 C21 C26 C25 -178.4(4) no
C22 C21 C26 C25 0.5(7) no

loop_
_cod_related_entry_id
_cod_related_entry_database
_cod_related_entry_code
1 ChemSpider 30654061
